data_2019479
loop_
_publ_author_name
'Nguyen Thi Thanh, Chi'
'Nguyen Bich, Ngan'
'Van Meervelt, Luc'

_publ_section_title
;
 Hydrogen-bonded chains in three <i>cis</i>-dichloridoplatinum(II)
 complexes bearing piperidine and amine ligands
;
_journal_issue 3
_journal_name_full 'Acta Crystallographica Section C'
_journal_page_first 297
_journal_page_last 301
_journal_paper_doi 10.1107/S2053229614003386
_journal_volume 70
_journal_year 2014
_chemical_formula_iupac '[Pt Cl2 (C2 H7 N) (C5 H11 N)]'
_chemical_formula_moiety 'C7 H18 Cl2 N2 Pt'
_chemical_formula_sum 'C7 H18 Cl2 N2 Pt'
_chemical_formula_weight 396.21
_chemical_name_systematic <i>cis</i>-Dichlorido(ethylamine-\k<i>N</i>)(piperidine-\k<i>N</i>)platinum(II)
_space_group_crystal_system orthorhombic
_space_group_IT_number 61
_space_group_name_Hall '-P 2ac 2ab'
_space_group_name_H-M_alt 'P b c a'
_symmetry_space_group_name_Hall '-P 2ac 2ab'
_symmetry_space_group_name_H-M 'P b c a'
_atom_sites_solution_hydrogens geom
_atom_sites_solution_primary direct
_atom_sites_solution_secondary difmap
_audit_creation_method
;
Olex2 1.2
(compiled 2013.09.17 svn.r2790 for OlexSys, GUI svn.r4601)
;
_cell_angle_alpha 90.00
_cell_angle_beta 90.00
_cell_angle_gamma 90.00
_cell_formula_units_Z 16
_cell_length_a 17.2910(17)
_cell_length_b 12.5737(5)
_cell_length_c 21.8534(5)
_cell_measurement_reflns_used 14625
_cell_measurement_temperature 100.01(10)
_cell_measurement_theta_max 29.0940
_cell_measurement_theta_min 3.3920
_cell_volume 4751.2(5)
_computing_cell_refinement
;
CrysAlis PRO (Agilent, 2012)
;
_computing_data_collection
;
CrysAlis PRO (Agilent, 2012)
;
_computing_data_reduction
;
CrysAlis PRO (Agilent, 2012)
;
_computing_molecular_graphics
;
OLEX2 (Dolomanov <i>et al.</i>, 2009)
;
_computing_publication_material
;
OLEX2 (Dolomanov <i>et al.</i>, 2009)
;
_computing_structure_refinement
;
SHELXL97 (Sheldrick, 2008)
;
_computing_structure_solution
;
SHELXS97 (Sheldrick, 2008)
;
_diffrn_ambient_temperature 100.01(10)
_diffrn_detector_area_resol_mean 15.9631
_diffrn_measured_fraction_theta_full 0.9978
_diffrn_measured_fraction_theta_max 0.999
_diffrn_measurement_device_type
;
Agilent SuperNova (single source at offset, Eos detector)
;
_diffrn_measurement_method '\w scans'
_diffrn_radiation_monochromator mirror
_diffrn_radiation_type 'Mo K\a'
_diffrn_radiation_wavelength 0.71073
_diffrn_reflns_av_R_equivalents 0.0410
_diffrn_reflns_limit_h_max 21
_diffrn_reflns_limit_h_min -21
_diffrn_reflns_limit_k_max 15
_diffrn_reflns_limit_k_min -15
_diffrn_reflns_limit_l_max 27
_diffrn_reflns_limit_l_min -27
_diffrn_reflns_number 46115
_diffrn_reflns_theta_full 25.00
_diffrn_reflns_theta_max 26.37
_diffrn_reflns_theta_min 2.74
_exptl_absorpt_coefficient_mu 12.220
_exptl_absorpt_correction_T_max 1.00000
_exptl_absorpt_correction_T_min 0.57646
_exptl_absorpt_correction_type multi-scan
_exptl_absorpt_process_details
;
(CrysAlis PRO; Agilent, 2012)
;
_exptl_crystal_colour yellow
_exptl_crystal_density_diffrn 2.216
_exptl_crystal_density_method 'not measured'
_exptl_crystal_description plate
_exptl_crystal_F_000 2976
_exptl_crystal_size_max 0.3
_exptl_crystal_size_mid 0.1
_exptl_crystal_size_min 0.05
_refine_diff_density_max 0.924
_refine_diff_density_min -0.719
_refine_ls_extinction_method none
_refine_ls_goodness_of_fit_ref 1.074
_refine_ls_hydrogen_treatment constr
_refine_ls_matrix_type full
_refine_ls_number_parameters 219
_refine_ls_number_reflns 4847
_refine_ls_number_restraints 0
_refine_ls_restrained_S_all 1.074
_refine_ls_R_factor_all 0.0258
_refine_ls_R_factor_gt 0.0188
_refine_ls_shift/su_max 0.005
_refine_ls_shift/su_mean 0.000
_refine_ls_structure_factor_coef Fsqd
_refine_ls_weighting_details 'calc w=1/[\s^2^(Fo^2^)+(0.0141P)^2^+3.0137P] where P=(Fo^2^+2Fc^2^)/3'
_refine_ls_weighting_scheme calc
_refine_ls_wR_factor_gt 0.0386
_refine_ls_wR_factor_ref 0.0409
_reflns_number_gt 4116
_reflns_number_total 4847
_reflns_threshold_expression >2sigma(I)
_cod_data_source_file uk3089sup1.cif
_cod_data_source_block I
_cod_database_code 2019479
_cod_database_fobs_code 2019479

loop_
_space_group_symop_id
_space_group_symop_operation_xyz
1 'x, y, z'
2 '-x+1/2, -y, z+1/2'
3 'x+1/2, -y+1/2, -z'
4 '-x, y+1/2, -z+1/2'
5 '-x, -y, -z'
6 'x-1/2, y, -z-1/2'
7 '-x-1/2, y-1/2, z'
8 'x, -y-1/2, z-1/2'

loop_
_atom_site_type_symbol
_atom_site_label
_atom_site_fract_x
_atom_site_fract_y
_atom_site_fract_z
_atom_site_U_iso_or_equiv
_atom_site_adp_type
_atom_site_calc_flag
_atom_site_refinement_flags
_atom_site_occupancy
_atom_site_symmetry_multiplicity
C C1 0.29677(19) 0.2586(3) 0.44488(15) 0.0166(8) Uani d . 1 1
H H1A 0.2670 0.2649 0.4834 0.020 Uiso calc R 1 1
H H1B 0.3285 0.1931 0.4473 0.020 Uiso calc R 1 1
C C2 0.2409(2) 0.2498(3) 0.39119(16) 0.0225(8) Uani d . 1 1
H H2A 0.2704 0.2362 0.3532 0.027 Uiso calc R 1 1
H H2B 0.2056 0.1889 0.3980 0.027 Uiso calc R 1 1
C C3 0.1937(2) 0.3505(3) 0.38370(16) 0.0236(9) Uani d . 1 1
H H3A 0.1591 0.3595 0.4194 0.028 Uiso calc R 1 1
H H3B 0.1612 0.3449 0.3466 0.028 Uiso calc R 1 1
C C4 0.2469(2) 0.4464(3) 0.37824(16) 0.0242(9) Uani d . 1 1
H H4A 0.2765 0.4417 0.3396 0.029 Uiso calc R 1 1
H H4B 0.2154 0.5122 0.3769 0.029 Uiso calc R 1 1
C C5 0.3028(2) 0.4524(3) 0.43185(16) 0.0198(8) Uani d . 1 1
H H5A 0.3385 0.5131 0.4257 0.024 Uiso calc R 1 1
H H5B 0.2734 0.4652 0.4700 0.024 Uiso calc R 1 1
C C6 0.5815(2) 0.2868(3) 0.45023(16) 0.0258(9) Uani d . 1 1
H H6A 0.5610 0.2134 0.4528 0.031 Uiso calc R 1 1
H H6B 0.6087 0.3026 0.4890 0.031 Uiso calc R 1 1
C C7 0.6381(2) 0.2938(3) 0.39770(17) 0.0285(9) Uani d . 1 1
H H7A 0.6121 0.2738 0.3596 0.043 Uiso calc R 1 1
H H7B 0.6815 0.2454 0.4052 0.043 Uiso calc R 1 1
H H7C 0.6575 0.3668 0.3943 0.043 Uiso calc R 1 1
N N1 0.34858(15) 0.3526(2) 0.43825(12) 0.0133(6) Uani d . 1 1
H H1 0.3755 0.3436 0.4018 0.016 Uiso calc R 1 1
N N2 0.51662(15) 0.3616(2) 0.44271(12) 0.0143(6) Uani d . 1 1
H H2C 0.4943 0.3481 0.4053 0.017 Uiso calc R 1 1
H H2D 0.5371 0.4291 0.4408 0.017 Uiso calc R 1 1
Cl Cl1 0.33257(5) 0.37675(7) 0.57835(4) 0.01687(18) Uani d . 1 1
Cl Cl2 0.52002(5) 0.37554(7) 0.58450(4) 0.01634(18) Uani d . 1 1
Pt Pt1 0.430069(7) 0.363713(10) 0.506495(5) 0.01013(4) Uani d . 1 1
C C8 0.34304(19) 0.1193(3) 0.66174(15) 0.0181(8) Uani d . 1 1
H H8A 0.2985 0.1649 0.6728 0.022 Uiso calc R 1 1
H H8B 0.3445 0.0589 0.6908 0.022 Uiso calc R 1 1
C C9 0.3317(2) 0.0769(3) 0.59713(16) 0.0205(8) Uani d . 1 1
H H9A 0.3244 0.1372 0.5685 0.025 Uiso calc R 1 1
H H9B 0.2845 0.0323 0.5957 0.025 Uiso calc R 1 1
C C10 0.4012(2) 0.0111(3) 0.57703(16) 0.0222(8) Uani d . 1 1
H H10A 0.4049 -0.0537 0.6026 0.027 Uiso calc R 1 1
H H10B 0.3945 -0.0111 0.5339 0.027 Uiso calc R 1 1
C C11 0.4749(2) 0.0762(3) 0.58336(15) 0.0192(8) Uani d . 1 1
H H11A 0.5200 0.0313 0.5728 0.023 Uiso calc R 1 1
H H11B 0.4734 0.1366 0.5544 0.023 Uiso calc R 1 1
C C12 0.48393(19) 0.1180(3) 0.64813(15) 0.0176(8) Uani d . 1 1
H H12A 0.4905 0.0573 0.6765 0.021 Uiso calc R 1 1
H H12B 0.5311 0.1624 0.6505 0.021 Uiso calc R 1 1
C C13 0.3470(2) 0.4609(3) 0.73897(16) 0.0260(9) Uani d . 1 1
H H13A 0.3434 0.5287 0.7161 0.031 Uiso calc R 1 1
H H13B 0.3556 0.4782 0.7826 0.031 Uiso calc R 1 1
C C14 0.2713(2) 0.4009(3) 0.73257(17) 0.0318(10) Uani d . 1 1
H H14A 0.2752 0.3326 0.7539 0.048 Uiso calc R 1 1
H H14B 0.2605 0.3884 0.6891 0.048 Uiso calc R 1 1
H H14C 0.2293 0.4430 0.7505 0.048 Uiso calc R 1 1
N N3 0.41593(14) 0.1823(2) 0.66766(12) 0.0124(6) Uani d . 1 1
H H3 0.4120 0.2382 0.6399 0.015 Uiso calc R 1 1
N N4 0.41404(16) 0.3988(2) 0.71569(12) 0.0172(6) Uani d . 1 1
H H4C 0.4583 0.4377 0.7226 0.021 Uiso calc R 1 1
H H4D 0.4087 0.3914 0.6740 0.021 Uiso calc R 1 1
Cl Cl3 0.44578(5) 0.33064(7) 0.84693(4) 0.01915(19) Uani d . 1 1
Cl Cl4 0.44297(5) 0.08527(7) 0.79815(4) 0.01935(19) Uani d . 1 1
Pt Pt2 0.429206(7) 0.250441(10) 0.752744(5) 0.01126(4) Uani d . 1 1

loop_
_atom_site_aniso_label
_atom_site_aniso_U_11
_atom_site_aniso_U_22
_atom_site_aniso_U_33
_atom_site_aniso_U_12
_atom_site_aniso_U_13
_atom_site_aniso_U_23
C1 0.0172(19) 0.0157(19) 0.0169(18) -0.0011(15) -0.0015(15) -0.0009(14)
C2 0.018(2) 0.023(2) 0.026(2) -0.0051(16) -0.0043(16) -0.0045(16)
C3 0.0158(19) 0.034(2) 0.0208(19) -0.0004(17) -0.0046(15) 0.0037(17)
C4 0.021(2) 0.026(2) 0.025(2) -0.0021(17) -0.0107(17) 0.0106(17)
C5 0.0194(19) 0.0165(19) 0.0235(19) 0.0010(16) -0.0061(16) 0.0061(16)
C6 0.024(2) 0.035(2) 0.0185(19) 0.0158(18) -0.0031(16) 0.0002(17)
C7 0.017(2) 0.031(2) 0.038(2) 0.0032(18) 0.0026(18) -0.0068(19)
N1 0.0090(14) 0.0170(16) 0.0137(14) 0.0009(12) -0.0015(11) 0.0022(12)
N2 0.0124(14) 0.0164(16) 0.0143(14) -0.0021(12) -0.0002(12) 0.0003(12)
Cl1 0.0173(4) 0.0213(5) 0.0120(4) 0.0031(4) 0.0020(3) -0.0003(3)
Cl2 0.0165(4) 0.0206(5) 0.0120(4) -0.0024(4) -0.0041(3) 0.0006(3)
Pt1 0.01166(7) 0.01011(7) 0.00862(7) 0.00033(5) -0.00112(5) 0.00066(5)
C8 0.0149(18) 0.016(2) 0.0229(19) -0.0032(15) 0.0005(15) 0.0004(15)
C9 0.0211(19) 0.019(2) 0.022(2) -0.0031(16) -0.0046(16) -0.0041(16)
C10 0.033(2) 0.0152(19) 0.0185(19) -0.0004(17) -0.0039(16) -0.0029(15)
C11 0.024(2) 0.0165(19) 0.0168(18) 0.0038(16) 0.0028(16) -0.0014(15)
C12 0.0133(17) 0.022(2) 0.0178(18) 0.0014(15) 0.0032(15) -0.0007(15)
C13 0.043(3) 0.021(2) 0.0140(18) 0.0142(19) 0.0028(17) 0.0020(16)
C14 0.037(2) 0.040(3) 0.018(2) 0.018(2) 0.0031(18) 0.0072(18)
N3 0.0122(14) 0.0138(15) 0.0111(14) -0.0010(12) -0.0009(11) 0.0010(11)
N4 0.0243(17) 0.0165(16) 0.0109(14) -0.0013(13) 0.0016(12) 0.0021(12)
Cl3 0.0287(5) 0.0178(4) 0.0109(4) -0.0011(4) -0.0024(4) -0.0007(3)
Cl4 0.0296(5) 0.0149(4) 0.0136(4) 0.0055(4) -0.0001(4) 0.0034(3)
Pt2 0.01303(8) 0.01170(7) 0.00906(7) 0.00013(6) 0.00032(5) 0.00102(5)

loop_
_atom_type_symbol
_atom_type_description
_atom_type_scat_dispersion_real
_atom_type_scat_dispersion_imag
_atom_type_scat_source
C C 0.0033 0.0016 'International Tables Vol C Tables 4.2.6.8 and 6.1.1.4'
H H 0.0000 0.0000 'International Tables Vol C Tables 4.2.6.8 and 6.1.1.4'
N N 0.0061 0.0033 'International Tables Vol C Tables 4.2.6.8 and 6.1.1.4'
Cl Cl 0.1484 0.1585 'International Tables Vol C Tables 4.2.6.8 and 6.1.1.4'
Pt Pt -1.7033 8.3905 'International Tables Vol C Tables 4.2.6.8 and 6.1.1.4'

loop_
_geom_angle_atom_site_label_1
_geom_angle_atom_site_label_2
_geom_angle_atom_site_label_3
_geom_angle
H1A C1 H1B 108.0
C2 C1 H1A 109.4
C2 C1 H1B 109.4
N1 C1 H1A 109.4
N1 C1 H1B 109.4
N1 C1 C2 111.3(3)
C1 C2 H2A 109.4
C1 C2 H2B 109.4
H2A C2 H2B 108.0
C3 C2 C1 111.4(3)
C3 C2 H2A 109.4
C3 C2 H2B 109.4
C2 C3 H3A 109.6
C2 C3 H3B 109.6
C2 C3 C4 110.2(3)
H3A C3 H3B 108.1
C4 C3 H3A 109.6
C4 C3 H3B 109.6
C3 C4 H4A 109.4
C3 C4 H4B 109.4
H4A C4 H4B 108.0
C5 C4 C3 111.3(3)
C5 C4 H4A 109.4
C5 C4 H4B 109.4
C4 C5 H5A 109.3
C4 C5 H5B 109.3
H5A C5 H5B 108.0
N1 C5 C4 111.6(3)
N1 C5 H5A 109.3
N1 C5 H5B 109.3
H6A C6 H6B 107.9
C7 C6 H6A 109.3
C7 C6 H6B 109.3
N2 C6 H6A 109.3
N2 C6 H6B 109.3
N2 C6 C7 111.8(3)
C6 C7 H7A 109.5
C6 C7 H7B 109.5
C6 C7 H7C 109.5
H7A C7 H7B 109.5
H7A C7 H7C 109.5
H7B C7 H7C 109.5
C1 N1 C5 111.0(2)
C1 N1 H1 106.7
C1 N1 Pt1 113.30(19)
C5 N1 H1 106.7
C5 N1 Pt1 112.0(2)
Pt1 N1 H1 106.7
C6 N2 H2C 107.5
C6 N2 H2D 107.5
C6 N2 Pt1 119.3(2)
H2C N2 H2D 107.0
Pt1 N2 H2C 107.5
Pt1 N2 H2D 107.5
N1 Pt1 Cl1 89.88(8)
N1 Pt1 Cl2 178.98(8)
N2 Pt1 N1 90.36(11)
N2 Pt1 Cl1 176.67(8)
N2 Pt1 Cl2 90.64(8)
Cl1 Pt1 Cl2 89.15(3)
H8A C8 H8B 107.9
C9 C8 H8A 109.2
C9 C8 H8B 109.2
N3 C8 H8A 109.2
N3 C8 H8B 109.2
N3 C8 C9 112.0(3)
C8 C9 H9A 109.5
C8 C9 H9B 109.5
C8 C9 C10 110.9(3)
H9A C9 H9B 108.1
C10 C9 H9A 109.5
C10 C9 H9B 109.5
C9 C10 H10A 109.6
C9 C10 H10B 109.6
H10A C10 H10B 108.2
C11 C10 C9 110.1(3)
C11 C10 H10A 109.6
C11 C10 H10B 109.6
C10 C11 H11A 109.5
C10 C11 H11B 109.5
H11A C11 H11B 108.0
C12 C11 C10 110.9(3)
C12 C11 H11A 109.5
C12 C11 H11B 109.5
C11 C12 H12A 109.2
C11 C12 H12B 109.2
H12A C12 H12B 107.9
N3 C12 C11 112.0(3)
N3 C12 H12A 109.2
N3 C12 H12B 109.2
H13A C13 H13B 107.9
C14 C13 H13A 109.1
C14 C13 H13B 109.1
N4 C13 H13A 109.1
N4 C13 H13B 109.1
N4 C13 C14 112.3(3)
C13 C14 H14A 109.5
C13 C14 H14B 109.5
C13 C14 H14C 109.5
H14A C14 H14B 109.5
H14A C14 H14C 109.5
H14B C14 H14C 109.5
C8 N3 H3 106.4
C8 N3 Pt2 113.11(19)
C12 N3 C8 110.7(3)
C12 N3 H3 106.4
C12 N3 Pt2 113.35(19)
Pt2 N3 H3 106.4
C13 N4 H4C 108.2
C13 N4 H4D 108.2
C13 N4 Pt2 116.2(2)
H4C N4 H4D 107.4
Pt2 N4 H4C 108.2
Pt2 N4 H4D 108.2
N3 Pt2 Cl3 178.47(8)
N3 Pt2 Cl4 91.44(8)
N4 Pt2 N3 90.44(11)
N4 Pt2 Cl3 88.32(8)
N4 Pt2 Cl4 177.49(8)
Cl3 Pt2 Cl4 89.82(3)

loop_
_geom_bond_atom_site_label_1
_geom_bond_atom_site_label_2
_geom_bond_distance
C1 H1A 0.9900
C1 H1B 0.9900
C1 C2 1.524(4)
C1 N1 1.490(4)
C2 H2A 0.9900
C2 H2B 0.9900
C2 C3 1.515(5)
C3 H3A 0.9900
C3 H3B 0.9900
C3 C4 1.521(5)
C4 H4A 0.9900
C4 H4B 0.9900
C4 C5 1.521(4)
C5 H5A 0.9900
C5 H5B 0.9900
C5 N1 1.491(4)
C6 H6A 0.9900
C6 H6B 0.9900
C6 C7 1.512(5)
C6 N2 1.473(4)
C7 H7A 0.9800
C7 H7B 0.9800
C7 H7C 0.9800
N1 H1 0.9300
N1 Pt1 2.057(3)
N2 H2C 0.9200
N2 H2D 0.9200
N2 Pt1 2.045(3)
Cl1 Pt1 2.3097(8)
Cl2 Pt1 2.3124(8)
C8 H8A 0.9900
C8 H8B 0.9900
C8 C9 1.522(5)
C8 N3 1.494(4)
C9 H9A 0.9900
C9 H9B 0.9900
C9 C10 1.523(5)
C10 H10A 0.9900
C10 H10B 0.9900
C10 C11 1.521(5)
C11 H11A 0.9900
C11 H11B 0.9900
C11 C12 1.518(4)
C12 H12A 0.9900
C12 H12B 0.9900
C12 N3 1.489(4)
C13 H13A 0.9900
C13 H13B 0.9900
C13 C14 1.517(5)
C13 N4 1.488(4)
C14 H14A 0.9800
C14 H14B 0.9800
C14 H14C 0.9800
N3 H3 0.9300
N3 Pt2 2.060(3)
N4 H4C 0.9200
N4 H4D 0.9200
N4 Pt2 2.050(3)
Cl3 Pt2 2.3099(8)
Cl4 Pt2 2.3140(8)

loop_
_geom_hbond_atom_site_label_D
_geom_hbond_atom_site_label_H
_geom_hbond_atom_site_label_A
_geom_hbond_site_symmetry_D
_geom_hbond_site_symmetry_H
_geom_hbond_site_symmetry_A
_geom_hbond_distance_DH
_geom_hbond_distance_HA
_geom_hbond_distance_DA
_geom_hbond_angle_DHA
_geom_hbond_publ_flag
N1 H1 Cl3 1_555 1_555 8_565 0.93 2.78 3.481(3) 133 y
N1 H1 Cl4 1_555 1_555 8_565 0.93 2.70 3.556(3) 153 y
N2 H2C Cl3 1_555 1_555 8_565 0.92 2.72 3.424(3) 134 y
N2 H2C Cl4 1_555 1_555 8_565 0.92 2.64 3.471(3) 151 y
N2 H2D Cl2 1_555 1_555 5_666 0.92 2.70 3.417(3) 135 y
N3 H3 Cl1 1_555 1_555 1_555 0.93 2.59 3.445(3) 152 y
N3 H3 Cl2 1_555 1_555 1_555 0.93 2.82 3.528(3) 134 y
N4 H4C Cl4 1_555 1_555 4_656 0.92 2.56 3.421(3) 155 y
N4 H4D Cl1 1_555 1_555 1_555 0.92 2.48 3.327(3) 154 y
N4 H4D Cl2 1_555 1_555 1_555 0.92 2.75 3.415(3) 130 y

loop_
_geom_torsion_atom_site_label_1
_geom_torsion_atom_site_label_2
_geom_torsion_atom_site_label_3
_geom_torsion_atom_site_label_4
_geom_torsion
C1 C2 C3 C4 54.6(4)
C1 N1 Pt1 N2 122.5(2)
C1 N1 Pt1 Cl1 -60.8(2)
C2 C1 N1 C5 56.7(4)
C2 C1 N1 Pt1 -176.4(2)
C2 C3 C4 C5 -54.3(4)
C3 C4 C5 N1 55.7(4)
C4 C5 N1 C1 -56.6(4)
C4 C5 N1 Pt1 175.7(2)
C5 N1 Pt1 N2 -111.0(2)
C5 N1 Pt1 Cl1 65.6(2)
C6 N2 Pt1 N1 -129.6(3)
C6 N2 Pt1 Cl2 50.2(2)
C7 C6 N2 Pt1 177.9(2)
N1 C1 C2 C3 -56.2(4)
C8 C9 C10 C11 -55.0(4)
C8 N3 Pt2 N4 -111.5(2)
C8 N3 Pt2 Cl4 66.8(2)
C9 C8 N3 C12 -55.9(4)
C9 C8 N3 Pt2 175.7(2)
C9 C10 C11 C12 55.4(4)
C10 C11 C12 N3 -56.5(4)
C11 C12 N3 C8 56.1(4)
C11 C12 N3 Pt2 -175.5(2)
C12 N3 Pt2 N4 121.4(2)
C12 N3 Pt2 Cl4 -60.2(2)
C13 N4 Pt2 N3 119.2(2)
C13 N4 Pt2 Cl3 -61.8(2)
C14 C13 N4 Pt2 -55.2(3)
N3 C8 C9 C10 55.9(4)
